data_1572668
loop_
_publ_author_name
'Tran, Ba L.'
'Fuller, 3rd, Jack T'
'Erickson, Jeremy D.'
'Ginovska, Bojana'
'Raugei, Simone'

_publ_section_title
;
 Direct observation of &#x3b2;-alkynyl eliminations from unstrained
 propargylic alkoxide Cu(i) complexes by C-C bond cleavage.
;
_journal_issue 42
_journal_name_full 'Chemical science'
_journal_page_first 17481
_journal_page_last 17489
_journal_paper_doi 10.1039/d4sc02982h
_journal_volume 15
_journal_year 2024
_chemical_formula_moiety 'C84 H67 Cu N2 O'
_chemical_formula_sum 'C84 H67 Cu N2 O'
_chemical_formula_weight 1183.93
_space_group_crystal_system monoclinic
_space_group_IT_number 14
_space_group_name_Hall '-P 2ybc'
_space_group_name_H-M_alt 'P 1 21/c 1'
_atom_sites_solution_hydrogens geom
_audit_creation_date 2024-03-06
_audit_creation_method
;
Olex2 1.5
(compiled 2024.02.16 svn.r378c4104 for OlexSys, GUI svn.r6928)
;
_audit_update_record
;
2024-04-04 deposited with the CCDC.	2024-09-17 downloaded from the CCDC.
;
_cell_angle_alpha 90
_cell_angle_beta 93.141(2)
_cell_angle_gamma 90
_cell_formula_units_Z 4
_cell_length_a 11.1609(7)
_cell_length_b 22.9772(9)
_cell_length_c 24.3876(9)
_cell_measurement_reflns_used 9884
_cell_measurement_temperature 100(2)
_cell_measurement_theta_max 26.39
_cell_measurement_theta_min 2.44
_cell_volume 6244.7(5)
_computing_cell_refinement 'SAINT V8.40B (?, 2016)'
_computing_data_reduction 'SAINT V8.40B (?, 2016)'
_computing_molecular_graphics 'Olex2 1.5 (Dolomanov et al., 2009)'
_computing_publication_material 'Olex2 1.5 (Dolomanov et al., 2009)'
_computing_structure_refinement 'SHELXL 2018/3 (Sheldrick, 2015)'
_computing_structure_solution 'SHELXT 2018/2 (Sheldrick, 2018)'
_diffrn_ambient_temperature 100.00
_diffrn_measured_fraction_theta_full 0.998
_diffrn_measured_fraction_theta_max 0.994
_diffrn_measurement_device_type 'Bruker APEX-II CCD'
_diffrn_measurement_method '\f and \w scans'
_diffrn_radiation_type MoK\a
_diffrn_radiation_wavelength 0.71073
_diffrn_reflns_av_R_equivalents 0.0444
_diffrn_reflns_av_unetI/netI 0.0211
_diffrn_reflns_Laue_measured_fraction_full 0.998
_diffrn_reflns_Laue_measured_fraction_max 0.994
_diffrn_reflns_limit_h_max 13
_diffrn_reflns_limit_h_min -13
_diffrn_reflns_limit_k_max 28
_diffrn_reflns_limit_k_min -28
_diffrn_reflns_limit_l_max 30
_diffrn_reflns_limit_l_min -30
_diffrn_reflns_number 158079
_diffrn_reflns_point_group_measured_fraction_full 0.998
_diffrn_reflns_point_group_measured_fraction_max 0.994
_diffrn_reflns_theta_full 25.242
_diffrn_reflns_theta_max 26.423
_diffrn_reflns_theta_min 1.893
_exptl_absorpt_coefficient_mu 0.401
_exptl_absorpt_correction_T_max 0.7454
_exptl_absorpt_correction_T_min 0.6863
_exptl_absorpt_correction_type multi-scan
_exptl_absorpt_process_details
;
SADABS-2016/2 (Bruker,2016/2) was used for absorption correction.
wR2(int) was 0.1052 before and 0.0586 after correction.
The Ratio of minimum to maximum transmission is 0.9207.
The \l/2 correction factor is Not present.
;
_exptl_crystal_colour 'clear colourless'
_exptl_crystal_colour_lustre clear
_exptl_crystal_colour_primary colourless
_exptl_crystal_density_diffrn 1.259
_exptl_crystal_description block
_exptl_crystal_F_000 2488
_exptl_crystal_size_max 0.369
_exptl_crystal_size_mid 0.153
_exptl_crystal_size_min 0.129
_refine_diff_density_max 1.851
_refine_diff_density_min -1.124
_refine_diff_density_rms 0.066
_refine_ls_extinction_method none
_refine_ls_goodness_of_fit_ref 1.059
_refine_ls_hydrogen_treatment constr
_refine_ls_matrix_type full
_refine_ls_number_parameters 795
_refine_ls_number_reflns 12752
_refine_ls_number_restraints 0
_refine_ls_restrained_S_all 1.059
_refine_ls_R_factor_all 0.0572
_refine_ls_R_factor_gt 0.0528
_refine_ls_shift/su_max 0.002
_refine_ls_shift/su_mean 0.000
_refine_ls_structure_factor_coef Fsqd
_refine_ls_weighting_details 'w=1/[\s^2^(Fo^2^)+(0.0447P)^2^+12.9834P] where P=(Fo^2^+2Fc^2^)/3'
_refine_ls_weighting_scheme calc
_refine_ls_wR_factor_gt 0.1329
_refine_ls_wR_factor_ref 0.1355
_reflns_Friedel_coverage 0.000
_reflns_number_gt 11649
_reflns_number_total 12752
_reflns_threshold_expression 'I > 2\s(I)'
_cod_data_source_file d4sc02982h3.cif
_cod_data_source_block ba141_final_a
_cod_depositor_comments 'Adding full bibliography for 1572662--1572672.cif.'
_cod_database_code 1572668
_shelx_shelxl_version_number 2018/3
_shelx_space_group_comment
;
The symmetry employed for this shelxl refinement is uniquely defined
by the following loop, which should always be used as a source of
symmetry information in preference to the above space-group names.
They are only intended as comments.
;
_shelx_estimated_absorpt_t_max 0.950
_shelx_estimated_absorpt_t_min 0.866
_olex2_refinement_description
;
1. Fixed Uiso
 At 1.2 times of:
  All C(H) groups
 At 1.5 times of:
  All C(H,H,H) groups
2.a Ternary CH refined with riding coordinates:
 C24(H24), C43(H43), C57(H57), C10(H10), C70(H70)
2.b Aromatic/amide H refined with riding coordinates:
 C26(H26), C3(H3), C8(H8), C6(H6), C2(H2), C39(H39), C27(H27), C41(H41),
 C30(H30), C36(H36), C45(H45), C65(H65), C34(H34), C16(H16), C49(H49), C46(H46),
  C32(H32), C22(H22), C48(H48), C55(H55), C28(H28), C29(H29), C84(H84),
 C63(H63), C67(H67), C33(H33), C18(H18), C69(H69), C66(H66), C51(H51), C15(H15),
  C47(H47), C35(H35), C21(H21), C80(H80), C81(H81), C83(H83), C68(H68),
 C59(H59), C82(H82), C78(H78), C20(H20), C52(H52), C14(H14), C19(H19), C54(H54),
  C61(H61), C74(H74), C62(H62), C12(H12), C60(H60), C53(H53), C77(H77),
 C75(H75), C13(H13), C76(H76)
2.c Idealised Me refined as rotating group:
 C23(H23A,H23B,H23C), C56(H56A,H56B,H56C)
;
_olex2_submission_special_instructions 'No special instructions were received'

loop_
_space_group_symop_operation_xyz
'x, y, z'
'-x, y+1/2, -z+1/2'
'-x, -y, -z'
'x, -y-1/2, z-1/2'

loop_
_atom_site_label
_atom_site_type_symbol
_atom_site_fract_x
_atom_site_fract_y
_atom_site_fract_z
_atom_site_U_iso_or_equiv
_atom_site_adp_type
_atom_site_occupancy
_atom_site_site_symmetry_order
_atom_site_calc_flag
_atom_site_refinement_flags_posn
_atom_site_refinement_flags_adp
_atom_site_refinement_flags_occupancy
_atom_site_disorder_assembly
_atom_site_disorder_group
Cu1 Cu 0.79058(3) 0.55137(2) 0.77106(2) 0.02152(9) Uani 1 1 d . . . . .
N1 N 0.54219(17) 0.51410(8) 0.74073(7) 0.0142(4) Uani 1 1 d . . . . .
N2 N 0.56628(17) 0.60655(8) 0.74050(7) 0.0143(4) Uani 1 1 d . . . . .
O1 O 0.94385(17) 0.54736(9) 0.79998(8) 0.0349(5) Uani 1 1 d . . . . .
C26 C 0.7722(2) 0.49729(10) 0.62295(10) 0.0201(5) Uani 1 1 d . . . . .
H26 H 0.751620 0.527591 0.647222 0.024 Uiso 1 1 calc R U . . .
C25 C 0.6905(2) 0.45230(10) 0.61127(9) 0.0163(4) Uani 1 1 d . . . . .
C24 C 0.5696(2) 0.45287(9) 0.63788(9) 0.0157(4) Uani 1 1 d . . . . .
H24 H 0.551962 0.494613 0.645755 0.019 Uiso 1 1 calc R U . . .
C31 C 0.4666(2) 0.43149(10) 0.59883(9) 0.0161(4) Uani 1 1 d . . . . .
C7 C 0.6225(2) 0.33425(9) 0.74704(9) 0.0162(4) Uani 1 1 d . . . . .
C5 C 0.5807(2) 0.42229(9) 0.69355(9) 0.0147(4) Uani 1 1 d . . . . .
C40 C 0.7075(2) 0.77468(10) 0.77031(10) 0.0180(5) Uani 1 1 d . . . . .
C1 C 0.6282(2) 0.55598(9) 0.74885(9) 0.0151(4) Uani 1 1 d . . . . .
C4 C 0.5671(2) 0.45238(9) 0.74275(9) 0.0149(4) Uani 1 1 d . . . . .
C3 C 0.4449(2) 0.59649(10) 0.72785(9) 0.0170(4) Uani 1 1 d . . . . .
H3 H 0.384540 0.625027 0.720487 0.020 Uiso 1 1 calc R U . . .
C8 C 0.6074(2) 0.36573(10) 0.79493(9) 0.0162(4) Uani 1 1 d . . . . .
H8 H 0.616426 0.346249 0.829270 0.019 Uiso 1 1 calc R U . . .
C58 C 0.6778(2) 0.63115(10) 0.89438(9) 0.0216(5) Uani 1 1 d . . . . .
C44 C 0.5325(2) 0.67643(10) 0.61990(9) 0.0178(5) Uani 1 1 d . . . . .
C9 C 0.5796(2) 0.42495(10) 0.79420(9) 0.0151(4) Uani 1 1 d . . . . .
C42 C 0.6610(2) 0.69531(10) 0.70683(9) 0.0160(4) Uani 1 1 d . . . . .
C6 C 0.6099(2) 0.36318(10) 0.69695(9) 0.0161(4) Uani 1 1 d . . . . .
H6 H 0.621543 0.342168 0.664110 0.019 Uiso 1 1 calc R U . . .
C37 C 0.61797(19) 0.66332(9) 0.75083(9) 0.0146(4) Uani 1 1 d . . . . .
C2 C 0.4298(2) 0.53813(10) 0.72809(9) 0.0168(4) Uani 1 1 d . . . . .
H2 H 0.356688 0.517580 0.721021 0.020 Uiso 1 1 calc R U . . .
C43 C 0.6562(2) 0.66975(10) 0.64892(9) 0.0170(4) Uani 1 1 d . . . . .
H43 H 0.670377 0.626986 0.653255 0.020 Uiso 1 1 calc R U . . .
C17 C 0.4248(2) 0.46030(10) 0.85813(9) 0.0201(5) Uani 1 1 d . . . . .
C39 C 0.6676(2) 0.74101(10) 0.81299(9) 0.0179(5) Uani 1 1 d . . . . .
H39 H 0.671360 0.756621 0.849114 0.021 Uiso 1 1 calc R U . . .
C27 C 0.8827(2) 0.49842(11) 0.59969(11) 0.0249(5) Uani 1 1 d . . . . .
H27 H 0.936823 0.529535 0.607852 0.030 Uiso 1 1 calc R U . . .
C41 C 0.7052(2) 0.75090(10) 0.71779(9) 0.0178(4) Uani 1 1 d . . . . .
H41 H 0.734700 0.773251 0.688656 0.021 Uiso 1 1 calc R U . . .
C64 C 0.4745(2) 0.68113(10) 0.87871(9) 0.0202(5) Uani 1 1 d . . . . .
C23 C 0.6526(2) 0.27037(10) 0.74892(10) 0.0195(5) Uani 1 1 d . . . . .
H23A H 0.700339 0.261730 0.782877 0.029 Uiso 1 1 calc R U . . .
H23B H 0.698823 0.260266 0.717237 0.029 Uiso 1 1 calc R U . . .
H23C H 0.578358 0.247559 0.747869 0.029 Uiso 1 1 calc R U . . .
C30 C 0.7234(2) 0.40789(11) 0.57636(9) 0.0213(5) Uani 1 1 d . . . . .
H30 H 0.669512 0.376670 0.568235 0.026 Uiso 1 1 calc R U . . .
C56 C 0.7519(2) 0.83583(10) 0.78061(10) 0.0242(5) Uani 1 1 d . . . . .
H56A H 0.684874 0.863152 0.775162 0.036 Uiso 1 1 calc R U . . .
H56B H 0.813747 0.845100 0.754966 0.036 Uiso 1 1 calc R U . . .
H56C H 0.785932 0.839005 0.818390 0.036 Uiso 1 1 calc R U . . .
C38 C 0.6220(2) 0.68491(9) 0.80440(9) 0.0156(4) Uani 1 1 d . . . . .
C36 C 0.4313(2) 0.46770(11) 0.55493(10) 0.0210(5) Uani 1 1 d . . . . .
H36 H 0.471273 0.503816 0.550883 0.025 Uiso 1 1 calc R U . . .
C11 C 0.6378(2) 0.43444(10) 0.89513(9) 0.0206(5) Uani 1 1 d . . . . .
C45 C 0.4624(2) 0.72601(11) 0.62565(10) 0.0225(5) Uani 1 1 d . . . . .
H45 H 0.490434 0.756543 0.649276 0.027 Uiso 1 1 calc R U . . .
C57 C 0.5773(2) 0.64945(10) 0.85236(9) 0.0176(5) Uani 1 1 d . . . . .
H57 H 0.542638 0.612712 0.836244 0.021 Uiso 1 1 calc R U . . .
C50 C 0.7554(2) 0.69276(11) 0.61354(10) 0.0211(5) Uani 1 1 d . . . . .
C65 C 0.3562(2) 0.66796(11) 0.86247(10) 0.0232(5) Uani 1 1 d . . . . .
H65 H 0.339962 0.638354 0.835899 0.028 Uiso 1 1 calc R U . . .
C10 C 0.5582(2) 0.45803(10) 0.84718(9) 0.0176(5) Uani 1 1 d . . . . .
H10 H 0.584104 0.499100 0.841190 0.021 Uiso 1 1 calc R U . . .
C34 C 0.2799(2) 0.39985(11) 0.52206(10) 0.0229(5) Uani 1 1 d . . . . .
H34 H 0.216903 0.389032 0.496286 0.027 Uiso 1 1 calc R U . . .
C16 C 0.5940(2) 0.40097(12) 0.93688(10) 0.0265(5) Uani 1 1 d . . . . .
H16 H 0.510568 0.392897 0.936933 0.032 Uiso 1 1 calc R U . . .
C49 C 0.4900(2) 0.63233(11) 0.58490(9) 0.0226(5) Uani 1 1 d . . . . .
H49 H 0.537444 0.598529 0.580314 0.027 Uiso 1 1 calc R U . . .
C46 C 0.3513(2) 0.73116(12) 0.59699(10) 0.0268(5) Uani 1 1 d . . . . .
H46 H 0.304236 0.765211 0.600834 0.032 Uiso 1 1 calc R U . . .
C32 C 0.4061(2) 0.37921(11) 0.60353(10) 0.0254(5) Uani 1 1 d . . . . .
H32 H 0.427474 0.353720 0.633136 0.031 Uiso 1 1 calc R U . . .
C22 C 0.3775(2) 0.50969(11) 0.88171(11) 0.0273(5) Uani 1 1 d . . . . .
H22 H 0.429426 0.541177 0.891666 0.033 Uiso 1 1 calc R U . . .
C48 C 0.3795(2) 0.63713(12) 0.55668(10) 0.0266(5) Uani 1 1 d . . . . .
H48 H 0.351330 0.606613 0.533055 0.032 Uiso 1 1 calc R U . . .
C55 C 0.8676(2) 0.66600(12) 0.61756(10) 0.0259(5) Uani 1 1 d . . . . .
H55 H 0.881641 0.634921 0.642787 0.031 Uiso 1 1 calc R U . . .
C79 C 1.0899(2) 0.55708(12) 0.72982(11) 0.0255(5) Uani 1 1 d . . . . .
C28 C 0.9146(2) 0.45421(12) 0.56450(10) 0.0260(5) Uani 1 1 d . . . . .
H28 H 0.990128 0.454958 0.548325 0.031 Uiso 1 1 calc R U . . .
C29 C 0.8346(2) 0.40885(12) 0.55325(10) 0.0257(5) Uani 1 1 d . . . . .
H29 H 0.856026 0.378205 0.529552 0.031 Uiso 1 1 calc R U . . .
C84 C 1.1332(2) 0.59184(12) 0.68879(12) 0.0297(6) Uani 1 1 d . . . . .
H84 H 1.132118 0.632969 0.692662 0.036 Uiso 1 1 calc R U . . .
C63 C 0.6461(3) 0.60571(13) 0.94370(11) 0.0313(6) Uani 1 1 d . . . . .
H63 H 0.563844 0.602720 0.951470 0.038 Uiso 1 1 calc R U . . .
C67 C 0.2841(3) 0.74090(12) 0.92312(12) 0.0343(7) Uani 1 1 d . . . . .
H67 H 0.219658 0.761667 0.937834 0.041 Uiso 1 1 calc R U . . .
C33 C 0.3138(2) 0.36351(12) 0.56517(11) 0.0288(6) Uani 1 1 d . . . . .
H33 H 0.273978 0.327295 0.568893 0.035 Uiso 1 1 calc R U . . .
C18 C 0.3465(3) 0.41454(13) 0.84510(11) 0.0314(6) Uani 1 1 d . . . . .
H18 H 0.376369 0.379906 0.829523 0.038 Uiso 1 1 calc R U . . .
C69 C 0.4963(3) 0.72405(11) 0.91847(10) 0.0270(5) Uani 1 1 d . . . . .
H69 H 0.576415 0.732900 0.930832 0.032 Uiso 1 1 calc R U . . .
C66 C 0.2609(3) 0.69751(12) 0.88459(11) 0.0301(6) Uani 1 1 d . . . . .
H66 H 0.180550 0.687923 0.873274 0.036 Uiso 1 1 calc R U . . .
C51 C 0.7372(3) 0.73851(13) 0.57668(12) 0.0320(6) Uani 1 1 d . . . . .
H51 H 0.661227 0.757217 0.573295 0.038 Uiso 1 1 calc R U . . .
C15 C 0.6713(3) 0.37896(13) 0.97887(11) 0.0343(6) Uani 1 1 d . . . . .
H15 H 0.640039 0.356238 1.007322 0.041 Uiso 1 1 calc R U . . .
C47 C 0.3098(2) 0.68638(12) 0.56283(10) 0.0271(6) Uani 1 1 d . . . . .
H47 H 0.233584 0.689467 0.543675 0.032 Uiso 1 1 calc R U . . .
C35 C 0.3392(2) 0.45242(11) 0.51695(10) 0.0242(5) Uani 1 1 d . . . . .
H35 H 0.316915 0.477989 0.487515 0.029 Uiso 1 1 calc R U . . .
C21 C 0.2563(3) 0.51415(13) 0.89109(12) 0.0337(6) Uani 1 1 d . . . . .
H21 H 0.226332 0.548380 0.907360 0.040 Uiso 1 1 calc R U . . .
C80 C 1.0946(2) 0.49712(12) 0.72340(12) 0.0307(6) Uani 1 1 d . . . . .
H80 H 1.066664 0.472517 0.751288 0.037 Uiso 1 1 calc R U . . .
C70 C 1.0401(2) 0.58020(12) 0.78312(11) 0.0299(6) Uani 1 1 d . . . . .
H70 H 1.105884 0.575163 0.812260 0.036 Uiso 1 1 calc R U . . .
C81 C 1.1391(3) 0.47291(12) 0.67710(13) 0.0338(6) Uani 1 1 d . . . . .
H81 H 1.140710 0.431763 0.673403 0.041 Uiso 1 1 calc R U . . .
C83 C 1.1780(2) 0.56719(14) 0.64209(12) 0.0353(7) Uani 1 1 d . . . . .
H83 H 1.206639 0.591495 0.614130 0.042 Uiso 1 1 calc R U . . .
C68 C 0.4013(3) 0.75398(12) 0.94015(11) 0.0335(6) Uani 1 1 d . . . . .
H68 H 0.417047 0.783553 0.966796 0.040 Uiso 1 1 calc R U . . .
C59 C 0.7979(3) 0.63512(13) 0.88387(11) 0.0312(6) Uani 1 1 d . . . . .
H59 H 0.821185 0.652421 0.850699 0.037 Uiso 1 1 calc R U . . .
C82 C 1.1811(2) 0.50699(14) 0.63619(12) 0.0359(7) Uani 1 1 d . . . . .
H82 H 1.211822 0.489817 0.604419 0.043 Uiso 1 1 calc R U . . .
C78 C 1.0291(3) 0.77900(13) 0.71003(14) 0.0381(7) Uani 1 1 d . . . . .
H78 H 1.010778 0.753297 0.680225 0.046 Uiso 1 1 calc R U . . .
C20 C 0.1792(3) 0.46906(15) 0.87685(11) 0.0362(7) Uani 1 1 d . . . . .
H20 H 0.095853 0.472373 0.882225 0.043 Uiso 1 1 calc R U . . .
C73 C 1.0282(3) 0.75810(13) 0.76344(14) 0.0368(7) Uani 1 1 d . . . . .
C52 C 0.8299(3) 0.75718(15) 0.54457(13) 0.0421(8) Uani 1 1 d . . . . .
H52 H 0.816831 0.788671 0.519718 0.051 Uiso 1 1 calc R U . . .
C14 C 0.7922(3) 0.38999(15) 0.97924(11) 0.0390(7) Uani 1 1 d . . . . .
H14 H 0.844752 0.374715 1.007632 0.047 Uiso 1 1 calc R U . . .
C19 C 0.2250(3) 0.41901(16) 0.85467(12) 0.0400(7) Uani 1 1 d . . . . .
H19 H 0.172978 0.387251 0.845831 0.048 Uiso 1 1 calc R U . . .
C71 C 1.0192(3) 0.64401(13) 0.77835(12) 0.0330(6) Uani 1 1 d . . . . .
C72 C 1.0163(3) 0.69638(13) 0.77306(13) 0.0352(6) Uani 1 1 d . . . . .
C54 C 0.9594(3) 0.68412(14) 0.58522(12) 0.0362(7) Uani 1 1 d . . . . .
H54 H 1.035006 0.665086 0.588006 0.043 Uiso 1 1 calc R U . . .
C61 C 0.8529(3) 0.58872(16) 0.97030(13) 0.0472(8) Uani 1 1 d . . . . .
H61 H 0.912716 0.574196 0.995941 0.057 Uiso 1 1 calc R U . . .
C74 C 1.0509(3) 0.79731(15) 0.80701(16) 0.0458(8) Uani 1 1 d . . . . .
H74 H 1.048175 0.784321 0.843903 0.055 Uiso 1 1 calc R U . . .
C62 C 0.7333(3) 0.58484(15) 0.98135(12) 0.0430(8) Uani 1 1 d . . . . .
H62 H 0.710705 0.567854 1.014757 0.052 Uiso 1 1 calc R U . . .
C12 C 0.7596(3) 0.44621(16) 0.89639(12) 0.0431(8) Uani 1 1 d . . . . .
H12 H 0.790926 0.469956 0.868676 0.052 Uiso 1 1 calc R U . . .
C60 C 0.8854(3) 0.61376(16) 0.92190(13) 0.0431(8) Uani 1 1 d . . . . .
H60 H 0.967782 0.616516 0.914359 0.052 Uiso 1 1 calc R U . . .
C53 C 0.9402(3) 0.73002(15) 0.54888(13) 0.0415(7) Uani 1 1 d . . . . .
H53 H 1.003006 0.742742 0.526984 0.050 Uiso 1 1 calc R U . . .
C77 C 1.0562(3) 0.83658(15) 0.69937(17) 0.0484(8) Uani 1 1 d . . . . .
H77 H 1.057457 0.850055 0.662573 0.058 Uiso 1 1 calc R U . . .
C75 C 1.0772(3) 0.85463(15) 0.79615(18) 0.0525(10) Uani 1 1 d . . . . .
H75 H 1.092435 0.880849 0.825839 0.063 Uiso 1 1 calc R U . . .
C13 C 0.8368(3) 0.4236(2) 0.93787(13) 0.0545(10) Uani 1 1 d . . . . .
H13 H 0.920398 0.431234 0.937781 0.065 Uiso 1 1 calc R U . . .
C76 C 1.0817(3) 0.87466(15) 0.74298(19) 0.0526(10) Uani 1 1 d . . . . .
H76 H 1.102046 0.914048 0.736140 0.063 Uiso 1 1 calc R U . . .

loop_
_atom_site_aniso_label
_atom_site_aniso_U_11
_atom_site_aniso_U_22
_atom_site_aniso_U_33
_atom_site_aniso_U_23
_atom_site_aniso_U_13
_atom_site_aniso_U_12
Cu1 0.02020(16) 0.01952(15) 0.02434(16) -0.00091(11) -0.00349(11) 0.00202(11)
N1 0.0198(9) 0.0119(9) 0.0106(8) 0.0007(7) -0.0014(7) -0.0011(7)
N2 0.0195(9) 0.0117(9) 0.0115(8) 0.0005(7) -0.0009(7) -0.0013(7)
O1 0.0224(9) 0.0448(12) 0.0369(11) 0.0084(9) -0.0026(8) 0.0018(8)
C26 0.0245(12) 0.0173(11) 0.0181(11) 0.0000(9) -0.0041(9) -0.0003(9)
C25 0.0224(11) 0.0167(11) 0.0094(10) 0.0049(8) -0.0034(8) 0.0003(9)
C24 0.0235(11) 0.0125(10) 0.0108(10) 0.0008(8) -0.0026(8) -0.0001(8)
C31 0.0203(11) 0.0163(10) 0.0116(10) -0.0016(8) -0.0003(8) 0.0029(9)
C7 0.0186(11) 0.0123(10) 0.0174(11) 0.0001(8) -0.0024(8) -0.0028(8)
C5 0.0180(11) 0.0144(10) 0.0113(10) 0.0007(8) -0.0034(8) -0.0020(8)
C40 0.0201(11) 0.0137(10) 0.0199(11) 0.0006(9) -0.0024(9) -0.0004(9)
C1 0.0211(11) 0.0147(10) 0.0094(9) -0.0010(8) -0.0003(8) -0.0003(8)
C4 0.0182(11) 0.0117(10) 0.0144(10) 0.0007(8) -0.0021(8) -0.0019(8)
C3 0.0180(11) 0.0173(11) 0.0156(10) 0.0009(8) -0.0012(8) 0.0004(9)
C8 0.0208(11) 0.0150(11) 0.0123(10) 0.0035(8) -0.0026(8) -0.0037(8)
C58 0.0315(13) 0.0185(11) 0.0141(11) 0.0000(9) -0.0038(9) 0.0011(10)
C44 0.0238(12) 0.0198(11) 0.0100(10) 0.0019(8) 0.0037(8) -0.0025(9)
C9 0.0184(11) 0.0157(10) 0.0110(10) -0.0002(8) -0.0019(8) -0.0030(8)
C42 0.0185(11) 0.0147(10) 0.0147(10) 0.0009(8) -0.0009(8) 0.0027(8)
C6 0.0210(11) 0.0151(10) 0.0119(10) -0.0018(8) -0.0014(8) -0.0023(9)
C37 0.0171(10) 0.0109(10) 0.0154(10) 0.0003(8) -0.0018(8) 0.0006(8)
C2 0.0183(11) 0.0167(11) 0.0152(10) 0.0010(8) -0.0017(8) -0.0013(8)
C43 0.0239(12) 0.0137(10) 0.0137(10) -0.0004(8) 0.0026(9) 0.0011(9)
C17 0.0268(12) 0.0226(12) 0.0106(10) 0.0037(9) -0.0026(9) -0.0018(10)
C39 0.0224(11) 0.0155(11) 0.0154(11) -0.0018(8) -0.0028(9) 0.0004(9)
C27 0.0231(12) 0.0228(12) 0.0279(13) 0.0014(10) -0.0056(10) -0.0040(10)
C41 0.0211(11) 0.0150(10) 0.0173(11) 0.0032(8) -0.0003(9) 0.0002(9)
C64 0.0310(13) 0.0162(11) 0.0138(10) 0.0054(9) 0.0040(9) 0.0021(9)
C23 0.0265(12) 0.0142(11) 0.0177(11) 0.0014(9) -0.0011(9) -0.0018(9)
C30 0.0269(12) 0.0202(12) 0.0166(11) -0.0014(9) -0.0010(9) -0.0046(9)
C56 0.0346(14) 0.0159(11) 0.0217(12) -0.0016(9) -0.0014(10) -0.0052(10)
C38 0.0184(11) 0.0141(10) 0.0140(10) 0.0015(8) -0.0022(8) 0.0015(8)
C36 0.0252(12) 0.0195(11) 0.0181(11) 0.0013(9) -0.0015(9) 0.0000(9)
C11 0.0288(13) 0.0208(11) 0.0117(10) -0.0021(9) -0.0033(9) -0.0012(10)
C45 0.0283(13) 0.0225(12) 0.0166(11) -0.0030(9) -0.0011(9) 0.0019(10)
C57 0.0251(12) 0.0141(10) 0.0133(10) 0.0005(8) -0.0007(9) 0.0000(9)
C50 0.0254(12) 0.0212(12) 0.0172(11) -0.0015(9) 0.0038(9) -0.0018(9)
C65 0.0313(13) 0.0216(12) 0.0167(11) 0.0055(9) 0.0011(10) 0.0041(10)
C10 0.0268(12) 0.0149(10) 0.0107(10) -0.0004(8) -0.0010(9) -0.0037(9)
C34 0.0213(12) 0.0295(13) 0.0172(11) -0.0034(10) -0.0046(9) 0.0020(10)
C16 0.0297(13) 0.0280(13) 0.0213(12) 0.0076(10) -0.0021(10) -0.0006(11)
C49 0.0326(13) 0.0202(12) 0.0151(11) 0.0002(9) 0.0019(9) -0.0030(10)
C46 0.0293(13) 0.0293(13) 0.0217(12) 0.0012(10) -0.0005(10) 0.0055(11)
C32 0.0315(13) 0.0236(12) 0.0202(12) 0.0060(10) -0.0078(10) -0.0057(10)
C22 0.0340(14) 0.0224(12) 0.0257(13) 0.0054(10) 0.0042(11) 0.0006(11)
C48 0.0369(14) 0.0274(13) 0.0149(11) 0.0004(10) -0.0029(10) -0.0098(11)
C55 0.0284(13) 0.0276(13) 0.0215(12) -0.0001(10) 0.0010(10) 0.0012(10)
C79 0.0198(12) 0.0303(13) 0.0260(13) -0.0004(10) -0.0042(10) 0.0020(10)
C28 0.0205(12) 0.0340(14) 0.0235(12) 0.0020(10) 0.0010(10) -0.0009(10)
C29 0.0298(13) 0.0276(13) 0.0198(12) -0.0056(10) 0.0023(10) -0.0008(10)
C84 0.0252(13) 0.0223(13) 0.0413(16) 0.0030(11) -0.0015(11) 0.0006(10)
C63 0.0351(15) 0.0362(15) 0.0219(13) 0.0103(11) -0.0053(11) -0.0032(12)
C67 0.0457(17) 0.0276(14) 0.0313(14) 0.0086(11) 0.0169(13) 0.0147(12)
C33 0.0332(14) 0.0248(13) 0.0271(13) 0.0026(10) -0.0098(11) -0.0081(11)
C18 0.0312(14) 0.0383(16) 0.0250(13) -0.0124(11) 0.0035(11) -0.0079(12)
C69 0.0398(15) 0.0212(12) 0.0207(12) 0.0001(10) 0.0072(11) -0.0029(11)
C66 0.0328(14) 0.0318(14) 0.0261(13) 0.0113(11) 0.0044(11) 0.0083(11)
C51 0.0313(14) 0.0331(15) 0.0324(14) 0.0103(12) 0.0095(11) 0.0048(11)
C15 0.0435(17) 0.0373(16) 0.0218(13) 0.0110(11) -0.0024(12) 0.0024(13)
C47 0.0277(13) 0.0375(15) 0.0155(11) 0.0066(10) -0.0033(10) -0.0063(11)
C35 0.0268(13) 0.0287(13) 0.0164(11) 0.0045(10) -0.0047(9) 0.0047(10)
C21 0.0370(15) 0.0335(15) 0.0314(14) 0.0102(12) 0.0094(12) 0.0092(12)
C80 0.0276(13) 0.0300(14) 0.0335(14) 0.0087(11) -0.0067(11) -0.0009(11)
C70 0.0242(13) 0.0352(15) 0.0300(14) 0.0029(11) -0.0022(10) 0.0033(11)
C81 0.0295(14) 0.0242(13) 0.0465(17) -0.0027(12) -0.0093(12) 0.0072(11)
C83 0.0245(14) 0.0471(18) 0.0343(15) 0.0122(13) 0.0033(11) -0.0013(12)
C68 0.0563(19) 0.0218(13) 0.0239(13) -0.0019(10) 0.0149(12) 0.0042(12)
C59 0.0313(14) 0.0378(15) 0.0240(13) 0.0048(11) -0.0037(11) 0.0039(12)
C82 0.0205(13) 0.0527(19) 0.0341(15) -0.0126(13) -0.0012(11) 0.0082(12)
C78 0.0278(14) 0.0320(15) 0.0539(19) -0.0047(14) -0.0020(13) 0.0043(12)
C20 0.0268(14) 0.060(2) 0.0215(13) 0.0075(13) 0.0013(11) 0.0043(13)
C73 0.0278(14) 0.0294(15) 0.0522(19) -0.0069(13) -0.0067(13) 0.0063(11)
C52 0.0441(18) 0.0443(18) 0.0392(17) 0.0203(14) 0.0135(14) 0.0018(14)
C14 0.0400(17) 0.0558(19) 0.0199(13) 0.0041(13) -0.0104(12) 0.0073(14)
C19 0.0293(15) 0.061(2) 0.0300(15) -0.0122(14) 0.0012(12) -0.0145(14)
C71 0.0275(14) 0.0389(16) 0.0322(15) -0.0036(12) -0.0024(11) 0.0033(12)
C72 0.0313(15) 0.0347(16) 0.0389(16) -0.0051(12) -0.0037(12) 0.0046(12)
C54 0.0263(14) 0.0494(18) 0.0334(15) 0.0033(13) 0.0072(11) 0.0028(13)
C61 0.0474(19) 0.060(2) 0.0323(16) 0.0119(15) -0.0187(14) 0.0068(16)
C74 0.0349(16) 0.0418(18) 0.059(2) -0.0165(16) -0.0159(15) 0.0131(14)
C62 0.0515(19) 0.0518(19) 0.0242(14) 0.0167(13) -0.0115(13) -0.0030(15)
C12 0.0337(16) 0.070(2) 0.0251(14) 0.0160(14) -0.0061(12) -0.0139(15)
C60 0.0340(16) 0.058(2) 0.0367(17) 0.0075(15) -0.0077(13) 0.0067(14)
C53 0.0354(16) 0.056(2) 0.0347(16) 0.0102(14) 0.0147(13) -0.0045(14)
C77 0.0278(15) 0.0413(18) 0.076(3) 0.0044(17) -0.0001(15) 0.0052(13)
C75 0.0305(16) 0.0394(18) 0.085(3) -0.0249(19) -0.0177(17) 0.0069(14)
C13 0.0299(16) 0.100(3) 0.0318(17) 0.0193(18) -0.0113(13) -0.0115(18)
C76 0.0279(16) 0.0309(16) 0.098(3) -0.0073(18) -0.0023(17) 0.0022(13)

loop_
_atom_type_symbol
_atom_type_description
_atom_type_scat_dispersion_real
_atom_type_scat_dispersion_imag
_atom_type_scat_source
C C 0.0033 0.0016 'International Tables Vol C Tables 4.2.6.8 and 6.1.1.4'
H H 0.0000 0.0000 'International Tables Vol C Tables 4.2.6.8 and 6.1.1.4'
Cu Cu 0.3201 1.2651 'International Tables Vol C Tables 4.2.6.8 and 6.1.1.4'
N N 0.0061 0.0033 'International Tables Vol C Tables 4.2.6.8 and 6.1.1.4'
O O 0.0106 0.0060 'International Tables Vol C Tables 4.2.6.8 and 6.1.1.4'

loop_
_geom_angle_atom_site_label_1
_geom_angle_atom_site_label_2
_geom_angle_atom_site_label_3
_geom_angle
_geom_angle_site_symmetry_1
_geom_angle_site_symmetry_3
_geom_angle_publ_flag
O1 Cu1 C1 174.03(9) . . ?
C1 N1 C4 123.66(19) . . ?
C1 N1 C2 111.77(18) . . ?
C2 N1 C4 124.52(18) . . ?
C1 N2 C3 111.78(18) . . ?
C1 N2 C37 123.43(18) . . ?
C3 N2 C37 124.31(18) . . ?
C70 O1 Cu1 125.66(17) . . ?
C25 C26 H26 119.5 . . ?
C27 C26 H26 119.5 . . ?
C27 C26 C25 121.0(2) . . ?
C26 C25 C24 119.2(2) . . ?
C30 C25 C26 118.5(2) . . ?
C30 C25 C24 122.3(2) . . ?
C25 C24 H24 106.1 . . ?
C25 C24 C31 112.51(18) . . ?
C31 C24 H24 106.1 . . ?
C5 C24 C25 110.07(18) . . ?
C5 C24 H24 106.1 . . ?
C5 C24 C31 115.20(18) . . ?
C36 C31 C24 117.1(2) . . ?
C32 C31 C24 125.4(2) . . ?
C32 C31 C36 117.5(2) . . ?
C8 C7 C23 121.2(2) . . ?
C6 C7 C8 118.5(2) . . ?
C6 C7 C23 120.3(2) . . ?
C4 C5 C24 121.82(19) . . ?
C6 C5 C24 120.44(19) . . ?
C6 C5 C4 117.69(19) . . ?
C39 C40 C41 118.7(2) . . ?
C39 C40 C56 120.7(2) . . ?
C41 C40 C56 120.6(2) . . ?
N1 C1 Cu1 131.74(17) . . ?
N2 C1 Cu1 124.65(16) . . ?
N2 C1 N1 103.48(19) . . ?
C5 C4 N1 119.00(19) . . ?
C5 C4 C9 122.3(2) . . ?
C9 C4 N1 118.72(19) . . ?
N2 C3 H3 126.8 . . ?
C2 C3 N2 106.5(2) . . ?
C2 C3 H3 126.8 . . ?
C7 C8 H8 118.9 . . ?
C7 C8 C9 122.2(2) . . ?
C9 C8 H8 118.9 . . ?
C63 C58 C57 118.5(2) . . ?
C59 C58 C57 122.6(2) . . ?
C59 C58 C63 118.7(2) . . ?
C45 C44 C43 122.4(2) . . ?
C49 C44 C43 118.8(2) . . ?
C49 C44 C45 118.8(2) . . ?
C4 C9 C10 121.3(2) . . ?
C8 C9 C4 117.4(2) . . ?
C8 C9 C10 121.26(19) . . ?
C37 C42 C43 120.5(2) . . ?
C41 C42 C37 117.8(2) . . ?
C41 C42 C43 121.7(2) . . ?
C7 C6 C5 121.9(2) . . ?
C7 C6 H6 119.1 . . ?
C5 C6 H6 119.1 . . ?
C42 C37 N2 119.29(19) . . ?
C38 C37 N2 118.47(19) . . ?
C38 C37 C42 122.2(2) . . ?
N1 C2 H2 126.8 . . ?
C3 C2 N1 106.5(2) . . ?
C3 C2 H2 126.8 . . ?
C44 C43 C42 112.08(18) . . ?
C44 C43 H43 106.4 . . ?
C44 C43 C50 111.56(18) . . ?
C42 C43 H43 106.4 . . ?
C42 C43 C50 113.41(19) . . ?
C50 C43 H43 106.4 . . ?
C22 C17 C10 119.7(2) . . ?
C22 C17 C18 117.6(2) . . ?
C18 C17 C10 122.7(2) . . ?
C40 C39 H39 119.0 . . ?
C40 C39 C38 122.0(2) . . ?
C38 C39 H39 119.0 . . ?
C26 C27 H27 119.9 . . ?
C26 C27 C28 120.2(2) . . ?
C28 C27 H27 119.9 . . ?
C40 C41 H41 119.1 . . ?
C42 C41 C40 121.8(2) . . ?
C42 C41 H41 119.1 . . ?
C65 C64 C57 119.9(2) . . ?
C65 C64 C69 118.6(2) . . ?
C69 C64 C57 121.5(2) . . ?
C7 C23 H23A 109.5 . . ?
C7 C23 H23B 109.5 . . ?
C7 C23 H23C 109.5 . . ?
H23A C23 H23B 109.5 . . ?
H23A C23 H23C 109.5 . . ?
H23B C23 H23C 109.5 . . ?
C25 C30 H30 119.7 . . ?
C29 C30 C25 120.5(2) . . ?
C29 C30 H30 119.7 . . ?
C40 C56 H56A 109.5 . . ?
C40 C56 H56B 109.5 . . ?
C40 C56 H56C 109.5 . . ?
H56A C56 H56B 109.5 . . ?
H56A C56 H56C 109.5 . . ?
H56B C56 H56C 109.5 . . ?
C37 C38 C39 117.4(2) . . ?
C37 C38 C57 122.1(2) . . ?
C39 C38 C57 120.5(2) . . ?
C31 C36 H36 119.1 . . ?
C35 C36 C31 121.9(2) . . ?
C35 C36 H36 119.1 . . ?
C16 C11 C10 123.0(2) . . ?
C12 C11 C10 118.5(2) . . ?
C12 C11 C16 118.5(2) . . ?
C44 C45 H45 119.7 . . ?
C44 C45 C46 120.5(2) . . ?
C46 C45 H45 119.7 . . ?
C58 C57 H57 106.5 . . ?
C64 C57 C58 112.78(19) . . ?
C64 C57 C38 110.53(18) . . ?
C64 C57 H57 106.5 . . ?
C38 C57 C58 113.5(2) . . ?
C38 C57 H57 106.5 . . ?
C55 C50 C43 118.8(2) . . ?
C51 C50 C43 122.6(2) . . ?
C51 C50 C55 118.6(2) . . ?
C64 C65 H65 119.5 . . ?
C64 C65 C66 121.0(2) . . ?
C66 C65 H65 119.5 . . ?
C9 C10 H10 106.6 . . ?
C17 C10 C9 111.31(18) . . ?
C17 C10 C11 114.18(19) . . ?
C17 C10 H10 106.6 . . ?
C11 C10 C9 111.03(19) . . ?
C11 C10 H10 106.6 . . ?
C33 C34 H34 120.5 . . ?
C33 C34 C35 118.9(2) . . ?
C35 C34 H34 120.5 . . ?
C11 C16 H16 119.6 . . ?
C11 C16 C15 120.7(3) . . ?
C15 C16 H16 119.6 . . ?
C44 C49 H49 119.6 . . ?
C48 C49 C44 120.8(2) . . ?
C48 C49 H49 119.6 . . ?
C45 C46 H46 120.1 . . ?
C47 C46 C45 119.8(2) . . ?
C47 C46 H46 120.1 . . ?
C31 C32 H32 119.6 . . ?
C31 C32 C33 120.8(2) . . ?
C33 C32 H32 119.6 . . ?
C17 C22 H22 119.2 . . ?
C21 C22 C17 121.6(3) . . ?
C21 C22 H22 119.2 . . ?
C49 C48 H48 119.9 . . ?
C49 C48 C47 120.1(2) . . ?
C47 C48 H48 119.9 . . ?
C50 C55 H55 119.5 . . ?
C54 C55 C50 121.0(3) . . ?
C54 C55 H55 119.5 . . ?
C84 C79 C80 118.3(3) . . ?
C84 C79 C70 124.6(2) . . ?
C80 C79 C70 117.1(2) . . ?
C27 C28 H28 120.4 . . ?
C27 C28 C29 119.1(2) . . ?
C29 C28 H28 120.4 . . ?
C30 C29 H29 119.7 . . ?
C28 C29 C30 120.7(2) . . ?
C28 C29 H29 119.7 . . ?
C79 C84 H84 119.6 . . ?
C79 C84 C83 120.8(3) . . ?
C83 C84 H84 119.6 . . ?
C58 C63 H63 119.6 . . ?
C62 C63 C58 120.8(3) . . ?
C62 C63 H63 119.6 . . ?
C66 C67 H67 120.0 . . ?
C68 C67 H67 120.0 . . ?
C68 C67 C66 119.9(3) . . ?
C34 C33 C32 121.0(2) . . ?
C34 C33 H33 119.5 . . ?
C32 C33 H33 119.5 . . ?
C17 C18 H18 119.6 . . ?
C17 C18 C19 120.7(3) . . ?
C19 C18 H18 119.6 . . ?
C64 C69 H69 119.8 . . ?
C68 C69 C64 120.4(3) . . ?
C68 C69 H69 119.8 . . ?
C65 C66 H66 120.2 . . ?
C67 C66 C65 119.7(3) . . ?
C67 C66 H66 120.2 . . ?
C50 C51 H51 119.8 . . ?
C50 C51 C52 120.5(3) . . ?
C52 C51 H51 119.8 . . ?
C16 C15 H15 119.8 . . ?
C14 C15 C16 120.3(3) . . ?
C14 C15 H15 119.8 . . ?
C46 C47 H47 120.0 . . ?
C48 C47 C46 119.9(2) . . ?
C48 C47 H47 120.0 . . ?
C36 C35 H35 120.0 . . ?
C34 C35 C36 119.9(2) . . ?
C34 C35 H35 120.0 . . ?
C22 C21 H21 119.9 . . ?
C20 C21 C22 120.2(3) . . ?
C20 C21 H21 119.9 . . ?
C79 C80 H80 119.6 . . ?
C81 C80 C79 120.8(3) . . ?
C81 C80 H80 119.6 . . ?
O1 C70 C79 112.5(2) . . ?
O1 C70 H70 106.0 . . ?
O1 C70 C71 115.9(2) . . ?
C79 C70 H70 106.0 . . ?
C71 C70 C79 109.7(2) . . ?
C71 C70 H70 106.0 . . ?
C80 C81 H81 119.3 . . ?
C82 C81 C80 121.3(3) . . ?
C82 C81 H81 119.3 . . ?
C84 C83 H83 119.9 . . ?
C84 C83 C82 120.1(3) . . ?
C82 C83 H83 119.9 . . ?
C67 C68 C69 120.4(3) . . ?
C67 C68 H68 119.8 . . ?
C69 C68 H68 119.8 . . ?
C58 C59 H59 119.9 . . ?
C58 C59 C60 120.2(3) . . ?
C60 C59 H59 119.9 . . ?
C81 C82 C83 118.8(3) . . ?
C81 C82 H82 120.6 . . ?
C83 C82 H82 120.6 . . ?
C73 C78 H78 119.4 . . ?
C77 C78 H78 119.4 . . ?
C77 C78 C73 121.3(3) . . ?
C21 C20 H20 120.5 . . ?
C21 C20 C19 119.0(3) . . ?
C19 C20 H20 120.5 . . ?
C78 C73 C72 119.8(3) . . ?
C78 C73 C74 118.5(3) . . ?
C74 C73 C72 121.4(3) . . ?
C51 C52 H52 119.9 . . ?
C53 C52 C51 120.2(3) . . ?
C53 C52 H52 119.9 . . ?
C15 C14 H14 120.3 . . ?
C15 C14 C13 119.4(3) . . ?
C13 C14 H14 120.3 . . ?
C18 C19 H19 119.6 . . ?
C20 C19 C18 120.8(3) . . ?
C20 C19 H19 119.6 . . ?
C72 C71 C70 172.3(3) . . ?
C71 C72 C73 172.3(3) . . ?
C55 C54 H54 120.1 . . ?
C53 C54 C55 119.9(3) . . ?
C53 C54 H54 120.1 . . ?
C62 C61 H61 120.1 . . ?
C62 C61 C60 119.8(3) . . ?
C60 C61 H61 120.1 . . ?
C73 C74 H74 120.0 . . ?
C75 C74 C73 119.9(4) . . ?
C75 C74 H74 120.0 . . ?
C63 C62 H62 120.0 . . ?
C61 C62 C63 120.0(3) . . ?
C61 C62 H62 120.0 . . ?
C11 C12 H12 119.7 . . ?
C11 C12 C13 120.7(3) . . ?
C13 C12 H12 119.7 . . ?
C59 C60 H60 119.7 . . ?
C61 C60 C59 120.5(3) . . ?
C61 C60 H60 119.7 . . ?
C52 C53 C54 119.9(3) . . ?
C52 C53 H53 120.1 . . ?
C54 C53 H53 120.1 . . ?
C78 C77 H77 120.2 . . ?
C78 C77 C76 119.6(4) . . ?
C76 C77 H77 120.2 . . ?
C74 C75 H75 119.4 . . ?
C74 C75 C76 121.2(3) . . ?
C76 C75 H75 119.4 . . ?
C14 C13 C12 120.3(3) . . ?
C14 C13 H13 119.8 . . ?
C12 C13 H13 119.8 . . ?
C77 C76 H76 120.3 . . ?
C75 C76 C77 119.4(3) . . ?
C75 C76 H76 120.3 . . ?

loop_
_geom_bond_atom_site_label_1
_geom_bond_atom_site_label_2
_geom_bond_distance
_geom_bond_site_symmetry_2
_geom_bond_publ_flag
Cu1 O1 1.8166(19) . ?
Cu1 C1 1.866(2) . ?
N1 C1 1.366(3) . ?
N1 C4 1.445(3) . ?
N1 C2 1.390(3) . ?
N2 C1 1.361(3) . ?
N2 C3 1.392(3) . ?
N2 C37 1.443(3) . ?
O1 C70 1.393(3) . ?
C26 H26 0.9500 . ?
C26 C25 1.397(3) . ?
C26 C27 1.386(4) . ?
C25 C24 1.529(3) . ?
C25 C30 1.391(3) . ?
C24 H24 1.0000 . ?
C24 C31 1.533(3) . ?
C24 C5 1.528(3) . ?
C31 C36 1.396(3) . ?
C31 C32 1.386(3) . ?
C7 C8 1.392(3) . ?
C7 C6 1.391(3) . ?
C7 C23 1.506(3) . ?
C5 C4 1.400(3) . ?
C5 C6 1.398(3) . ?
C40 C39 1.390(3) . ?
C40 C41 1.391(3) . ?
C40 C56 1.506(3) . ?
C4 C9 1.404(3) . ?
C3 H3 0.9500 . ?
C3 C2 1.351(3) . ?
C8 H8 0.9500 . ?
C8 C9 1.396(3) . ?
C58 C57 1.536(3) . ?
C58 C63 1.400(4) . ?
C58 C59 1.382(4) . ?
C44 C43 1.524(3) . ?
C44 C45 1.394(3) . ?
C44 C49 1.392(3) . ?
C9 C10 1.529(3) . ?
C42 C37 1.407(3) . ?
C42 C43 1.528(3) . ?
C42 C41 1.390(3) . ?
C6 H6 0.9500 . ?
C37 C38 1.396(3) . ?
C2 H2 0.9500 . ?
C43 H43 1.0000 . ?
C43 C50 1.535(3) . ?
C17 C10 1.527(3) . ?
C17 C22 1.389(4) . ?
C17 C18 1.392(4) . ?
C39 H39 0.9500 . ?
C39 C38 1.397(3) . ?
C27 H27 0.9500 . ?
C27 C28 1.389(4) . ?
C41 H41 0.9500 . ?
C64 C57 1.530(3) . ?
C64 C65 1.392(4) . ?
C64 C69 1.395(3) . ?
C23 H23A 0.9800 . ?
C23 H23B 0.9800 . ?
C23 H23C 0.9800 . ?
C30 H30 0.9500 . ?
C30 C29 1.391(4) . ?
C56 H56A 0.9800 . ?
C56 H56B 0.9800 . ?
C56 H56C 0.9800 . ?
C38 C57 1.531(3) . ?
C36 H36 0.9500 . ?
C36 C35 1.390(3) . ?
C11 C10 1.529(3) . ?
C11 C16 1.386(3) . ?
C11 C12 1.385(4) . ?
C45 H45 0.9500 . ?
C45 C46 1.394(4) . ?
C57 H57 1.0000 . ?
C50 C55 1.394(4) . ?
C50 C51 1.391(4) . ?
C65 H65 0.9500 . ?
C65 C66 1.394(4) . ?
C10 H10 1.0000 . ?
C34 H34 0.9500 . ?
C34 C33 1.379(4) . ?
C34 C35 1.386(4) . ?
C16 H16 0.9500 . ?
C16 C15 1.397(4) . ?
C49 H49 0.9500 . ?
C49 C48 1.384(4) . ?
C46 H46 0.9500 . ?
C46 C47 1.388(4) . ?
C32 H32 0.9500 . ?
C32 C33 1.400(3) . ?
C22 H22 0.9500 . ?
C22 C21 1.388(4) . ?
C48 H48 0.9500 . ?
C48 C47 1.386(4) . ?
C55 H55 0.9500 . ?
C55 C54 1.390(4) . ?
C79 C84 1.387(4) . ?
C79 C80 1.388(4) . ?
C79 C70 1.537(4) . ?
C28 H28 0.9500 . ?
C28 C29 1.390(4) . ?
C29 H29 0.9500 . ?
C84 H84 0.9500 . ?
C84 C83 1.389(4) . ?
C63 H63 0.9500 . ?
C63 C62 1.387(4) . ?
C67 H67 0.9500 . ?
C67 C66 1.385(4) . ?
C67 C68 1.383(5) . ?
C33 H33 0.9500 . ?
C18 H18 0.9500 . ?
C18 C19 1.393(4) . ?
C69 H69 0.9500 . ?
C69 C68 1.392(4) . ?
C66 H66 0.9500 . ?
C51 H51 0.9500 . ?
C51 C52 1.399(4) . ?
C15 H15 0.9500 . ?
C15 C14 1.372(4) . ?
C47 H47 0.9500 . ?
C35 H35 0.9500 . ?
C21 H21 0.9500 . ?
C21 C20 1.379(4) . ?
C80 H80 0.9500 . ?
C80 C81 1.376(4) . ?
C70 H70 1.0000 . ?
C70 C71 1.488(4) . ?
C81 H81 0.9500 . ?
C81 C82 1.371(4) . ?
C83 H83 0.9500 . ?
C83 C82 1.391(4) . ?
C68 H68 0.9500 . ?
C59 H59 0.9500 . ?
C59 C60 1.398(4) . ?
C82 H82 0.9500 . ?
C78 H78 0.9500 . ?
C78 C73 1.389(5) . ?
C78 C77 1.385(5) . ?
C20 H20 0.9500 . ?
C20 C19 1.381(5) . ?
C73 C72 1.445(4) . ?
C73 C74 1.406(4) . ?
C52 H52 0.9500 . ?
C52 C53 1.379(5) . ?
C14 H14 0.9500 . ?
C14 C13 1.384(5) . ?
C19 H19 0.9500 . ?
C71 C72 1.211(4) . ?
C54 H54 0.9500 . ?
C54 C53 1.387(4) . ?
C61 H61 0.9500 . ?
C61 C62 1.379(5) . ?
C61 C60 1.379(5) . ?
C74 H74 0.9500 . ?
C74 C75 1.378(5) . ?
C62 H62 0.9500 . ?
C12 H12 0.9500 . ?
C12 C13 1.392(4) . ?
C60 H60 0.9500 . ?
C53 H53 0.9500 . ?
C77 H77 0.9500 . ?
C77 C76 1.395(5) . ?
C75 H75 0.9500 . ?
C75 C76 1.379(6) . ?
C13 H13 0.9500 . ?
C76 H76 0.9500 . ?

loop_
_geom_torsion_atom_site_label_1
_geom_torsion_atom_site_label_2
_geom_torsion_atom_site_label_3
_geom_torsion_atom_site_label_4
_geom_torsion
_geom_torsion_site_symmetry_1
_geom_torsion_site_symmetry_2
_geom_torsion_site_symmetry_3
_geom_torsion_site_symmetry_4
_geom_torsion_publ_flag
Cu1 O1 C70 C79 -77.9(3) . . . . ?
Cu1 O1 C70 C71 49.5(3) . . . . ?
N1 C4 C9 C8 -178.0(2) . . . . ?
N1 C4 C9 C10 4.6(3) . . . . ?
N2 C3 C2 N1 -0.2(2) . . . . ?
N2 C37 C38 C39 -177.24(19) . . . . ?
N2 C37 C38 C57 2.1(3) . . . . ?
C26 C25 C24 C31 142.0(2) . . . . ?
C26 C25 C24 C5 -88.0(2) . . . . ?
C26 C25 C30 C29 -0.7(3) . . . . ?
C26 C27 C28 C29 -0.3(4) . . . . ?
C25 C26 C27 C28 -0.6(4) . . . . ?
C25 C24 C31 C36 -70.4(3) . . . . ?
C25 C24 C31 C32 109.5(3) . . . . ?
C25 C24 C5 C4 114.2(2) . . . . ?
C25 C24 C5 C6 -63.2(3) . . . . ?
C25 C30 C29 C28 -0.2(4) . . . . ?
C24 C25 C30 C29 -179.6(2) . . . . ?
C24 C31 C36 C35 179.7(2) . . . . ?
C24 C31 C32 C33 -179.3(2) . . . . ?
C24 C5 C4 N1 -0.2(3) . . . . ?
C24 C5 C4 C9 -178.6(2) . . . . ?
C24 C5 C6 C7 179.0(2) . . . . ?
C31 C24 C5 C4 -117.3(2) . . . . ?
C31 C24 C5 C6 65.3(3) . . . . ?
C31 C36 C35 C34 -0.2(4) . . . . ?
C31 C32 C33 C34 -0.7(4) . . . . ?
C7 C8 C9 C4 -0.1(3) . . . . ?
C7 C8 C9 C10 177.4(2) . . . . ?
C5 C24 C31 C36 162.4(2) . . . . ?
C5 C24 C31 C32 -17.8(3) . . . . ?
C5 C4 C9 C8 0.5(3) . . . . ?
C5 C4 C9 C10 -176.9(2) . . . . ?
C40 C39 C38 C37 0.1(3) . . . . ?
C40 C39 C38 C57 -179.2(2) . . . . ?
C1 N1 C4 C5 -97.5(3) . . . . ?
C1 N1 C4 C9 81.0(3) . . . . ?
C1 N1 C2 C3 0.4(3) . . . . ?
C1 N2 C3 C2 -0.1(3) . . . . ?
C1 N2 C37 C42 97.8(3) . . . . ?
C1 N2 C37 C38 -83.0(3) . . . . ?
C4 N1 C1 Cu1 -7.2(3) . . . . ?
C4 N1 C1 N2 177.02(18) . . . . ?
C4 N1 C2 C3 -177.1(2) . . . . ?
C4 C5 C6 C7 1.6(3) . . . . ?
C4 C9 C10 C17 82.9(3) . . . . ?
C4 C9 C10 C11 -148.7(2) . . . . ?
C3 N2 C1 Cu1 -175.82(15) . . . . ?
C3 N2 C1 N1 0.4(2) . . . . ?
C3 N2 C37 C42 -90.8(3) . . . . ?
C3 N2 C37 C38 88.3(3) . . . . ?
C8 C7 C6 C5 -1.2(3) . . . . ?
C8 C9 C10 C17 -94.4(2) . . . . ?
C8 C9 C10 C11 34.0(3) . . . . ?
C58 C63 C62 C61 -0.3(5) . . . . ?
C58 C59 C60 C61 -0.2(5) . . . . ?
C44 C43 C50 C55 -147.5(2) . . . . ?
C44 C43 C50 C51 31.1(3) . . . . ?
C44 C45 C46 C47 0.6(4) . . . . ?
C44 C49 C48 C47 0.3(4) . . . . ?
C42 C37 C38 C39 1.9(3) . . . . ?
C42 C37 C38 C57 -178.8(2) . . . . ?
C42 C43 C50 C55 84.8(3) . . . . ?
C42 C43 C50 C51 -96.6(3) . . . . ?
C6 C7 C8 C9 0.4(3) . . . . ?
C6 C5 C4 N1 177.2(2) . . . . ?
C6 C5 C4 C9 -1.2(3) . . . . ?
C37 N2 C1 Cu1 -3.5(3) . . . . ?
C37 N2 C1 N1 172.65(19) . . . . ?
C37 N2 C3 C2 -172.3(2) . . . . ?
C37 C42 C43 C44 81.2(3) . . . . ?
C37 C42 C43 C50 -151.4(2) . . . . ?
C37 C42 C41 C40 0.0(3) . . . . ?
C37 C38 C57 C58 112.7(2) . . . . ?
C37 C38 C57 C64 -119.4(2) . . . . ?
C2 N1 C1 Cu1 175.33(17) . . . . ?
C2 N1 C1 N2 -0.5(2) . . . . ?
C2 N1 C4 C5 79.6(3) . . . . ?
C2 N1 C4 C9 -101.9(2) . . . . ?
C43 C44 C45 C46 178.0(2) . . . . ?
C43 C44 C49 C48 -178.5(2) . . . . ?
C43 C42 C37 N2 -1.6(3) . . . . ?
C43 C42 C37 C38 179.3(2) . . . . ?
C43 C42 C41 C40 178.7(2) . . . . ?
C43 C50 C55 C54 178.1(2) . . . . ?
C43 C50 C51 C52 -178.8(3) . . . . ?
C17 C22 C21 C20 -0.2(4) . . . . ?
C17 C18 C19 C20 0.5(5) . . . . ?
C39 C40 C41 C42 1.9(3) . . . . ?
C39 C38 C57 C58 -68.0(3) . . . . ?
C39 C38 C57 C64 59.9(3) . . . . ?
C27 C26 C25 C24 180.0(2) . . . . ?
C27 C26 C25 C30 1.1(3) . . . . ?
C27 C28 C29 C30 0.7(4) . . . . ?
C41 C40 C39 C38 -2.0(3) . . . . ?
C41 C42 C37 N2 177.1(2) . . . . ?
C41 C42 C37 C38 -2.0(3) . . . . ?
C41 C42 C43 C44 -97.5(3) . . . . ?
C41 C42 C43 C50 30.0(3) . . . . ?
C64 C65 C66 C67 0.3(4) . . . . ?
C64 C69 C68 C67 1.0(4) . . . . ?
C23 C7 C8 C9 179.9(2) . . . . ?
C23 C7 C6 C5 179.3(2) . . . . ?
C30 C25 C24 C31 -39.1(3) . . . . ?
C30 C25 C24 C5 90.9(2) . . . . ?
C56 C40 C39 C38 177.7(2) . . . . ?
C56 C40 C41 C42 -177.8(2) . . . . ?
C36 C31 C32 C33 0.5(4) . . . . ?
C11 C16 C15 C14 -0.3(4) . . . . ?
C11 C12 C13 C14 -1.5(6) . . . . ?
C45 C44 C43 C42 38.0(3) . . . . ?
C45 C44 C43 C50 -90.4(3) . . . . ?
C45 C44 C49 C48 -0.7(3) . . . . ?
C45 C46 C47 C48 -1.0(4) . . . . ?
C57 C58 C63 C62 175.6(3) . . . . ?
C57 C58 C59 C60 -175.1(3) . . . . ?
C57 C64 C65 C66 -177.9(2) . . . . ?
C57 C64 C69 C68 177.3(2) . . . . ?
C50 C55 C54 C53 1.0(4) . . . . ?
C50 C51 C52 C53 0.5(5) . . . . ?
C65 C64 C57 C58 -137.0(2) . . . . ?
C65 C64 C57 C38 94.8(2) . . . . ?
C65 C64 C69 C68 -1.7(4) . . . . ?
C10 C17 C22 C21 178.3(2) . . . . ?
C10 C17 C18 C19 -178.5(2) . . . . ?
C10 C11 C16 C15 178.0(2) . . . . ?
C10 C11 C12 C13 -177.2(3) . . . . ?
C16 C11 C10 C9 -106.8(3) . . . . ?
C16 C11 C10 C17 20.0(3) . . . . ?
C16 C11 C12 C13 1.7(5) . . . . ?
C16 C15 C14 C13 0.6(5) . . . . ?
C49 C44 C43 C42 -144.3(2) . . . . ?
C49 C44 C43 C50 87.3(3) . . . . ?
C49 C44 C45 C46 0.3(4) . . . . ?
C49 C48 C47 C46 0.5(4) . . . . ?
C32 C31 C36 C35 -0.2(4) . . . . ?
C22 C17 C10 C9 -144.2(2) . . . . ?
C22 C17 C10 C11 89.1(3) . . . . ?
C22 C17 C18 C19 1.1(4) . . . . ?
C22 C21 C20 C19 1.8(4) . . . . ?
C55 C50 C51 C52 -0.2(4) . . . . ?
C55 C54 C53 C52 -0.6(5) . . . . ?
C79 C84 C83 C82 -0.6(4) . . . . ?
C79 C80 C81 C82 0.6(4) . . . . ?
C84 C79 C80 C81 -1.0(4) . . . . ?
C84 C79 C70 O1 143.5(3) . . . . ?
C84 C79 C70 C71 12.9(4) . . . . ?
C84 C83 C82 C81 0.1(4) . . . . ?
C63 C58 C57 C64 44.5(3) . . . . ?
C63 C58 C57 C38 171.2(2) . . . . ?
C63 C58 C59 C60 0.3(4) . . . . ?
C33 C34 C35 C36 0.1(4) . . . . ?
C18 C17 C10 C9 35.4(3) . . . . ?
C18 C17 C10 C11 -91.3(3) . . . . ?
C18 C17 C22 C21 -1.3(4) . . . . ?
C69 C64 C57 C58 44.0(3) . . . . ?
C69 C64 C57 C38 -84.3(3) . . . . ?
C69 C64 C65 C66 1.1(3) . . . . ?
C66 C67 C68 C69 0.5(4) . . . . ?
C51 C50 C55 C54 -0.6(4) . . . . ?
C51 C52 C53 C54 -0.1(5) . . . . ?
C15 C14 C13 C12 0.3(6) . . . . ?
C35 C34 C33 C32 0.3(4) . . . . ?
C21 C20 C19 C18 -2.0(5) . . . . ?
C80 C79 C84 C83 1.1(4) . . . . ?
C80 C79 C70 O1 -38.3(3) . . . . ?
C80 C79 C70 C71 -168.9(2) . . . . ?
C80 C81 C82 C83 -0.1(4) . . . . ?
C70 C79 C84 C83 179.2(2) . . . . ?
C70 C79 C80 C81 -179.3(2) . . . . ?
C68 C67 C66 C65 -1.1(4) . . . . ?
C59 C58 C57 C64 -140.1(2) . . . . ?
C59 C58 C57 C38 -13.4(3) . . . . ?
C59 C58 C63 C62 0.0(4) . . . . ?
C78 C73 C74 C75 -2.1(4) . . . . ?
C78 C77 C76 C75 -1.3(5) . . . . ?
C73 C78 C77 C76 -0.8(5) . . . . ?
C73 C74 C75 C76 0.0(5) . . . . ?
C72 C73 C74 C75 171.6(3) . . . . ?
C74 C75 C76 C77 1.7(5) . . . . ?
C62 C61 C60 C59 -0.2(6) . . . . ?
C12 C11 C10 C9 72.0(3) . . . . ?
C12 C11 C10 C17 -161.2(3) . . . . ?
C12 C11 C16 C15 -0.8(4) . . . . ?
C60 C61 C62 C63 0.4(6) . . . . ?
C77 C78 C73 C72 -171.3(3) . . . . ?
C77 C78 C73 C74 2.5(4) . . . . ?
